data_4065540
loop_
_publ_author_name
'Carmona, Daniel'
'Lamata, M. Pilar'
'Viguri, Fernando'
'Barba, Carmen'
'Lahoz, Fernando J.'
'Garc\'ia-Ordu\~na, Pilar'
'Oro, Luis A.'

_publ_section_title
;
 Enantioselective Diels--Alder Reactions Catalyzed by Well-Defined
 Arene--Ruthenium Complexes. Relationship between Catalyst Structure and
 Enantioselectivity
;
_journal_issue 24
_journal_name_full Organometallics
_journal_page_first 6726
_journal_paper_doi 10.1021/om200944y
_journal_volume 30
_journal_year 2011
_chemical_absolute_configuration rmad
_chemical_formula_moiety 'C39 H46 O P2 Ru,2(F6 Sb),C3 H6 O,C H2 Cl2,H2 O'
_chemical_formula_sum 'C43 H56 Cl2 F12 O3 P2 Ru Sb2'
_chemical_formula_weight 1326.29
_chemical_name_systematic
; 
 ? 
;
_space_group_IT_number 4
_symmetry_cell_setting monoclinic
_symmetry_space_group_name_Hall 'P 2yb'
_symmetry_space_group_name_H-M 'P 1 21 1'
_atom_sites_solution_hydrogens geom
_atom_sites_solution_primary direct
_atom_sites_solution_secondary difmap
_audit_creation_method SHELXL-97
_cell_angle_alpha 90.00
_cell_angle_beta 101.1620(10)
_cell_angle_gamma 90.00
_cell_formula_units_Z 2
_cell_length_a 13.0985(12)
_cell_length_b 13.5228(12)
_cell_length_c 14.3523(13)
_cell_measurement_reflns_used 8527
_cell_measurement_temperature 100(2)
_cell_measurement_theta_max 28.71
_cell_measurement_theta_min 2.19
_cell_volume 2494.1(4)
_computing_cell_refinement 'SAINT+ v. 6.01 (Bruker AXS, 2000)'
_computing_data_collection 'SMART v. 5.611 (Bruker AXS, 2000)'
_computing_data_reduction 'SAINT+ v. 6.01 (Bruker AXS, 2000)'
_computing_molecular_graphics 'XP program, SHELXTL v6.12, Bruker2000'
_computing_publication_material 'XCIF program, SHELXTLv6.12, BrukerAXS'
_computing_structure_refinement 'SHELXL-97 (Sheldrick, 1997)'
_computing_structure_solution 'SHELXS-97 (Sheldrick, 1990)'
_diffrn_ambient_temperature 100(2)
_diffrn_detector_area_resol_mean 8.26
_diffrn_measured_fraction_theta_full 0.994
_diffrn_measured_fraction_theta_max 0.928
_diffrn_measurement_device_type 'Bruker SMART APEX CCD system'
_diffrn_measurement_method '\w rotations with narrow frames'
_diffrn_radiation_monochromator graphite
_diffrn_radiation_source 'fine-focus sealed tube'
_diffrn_radiation_type MoK\a
_diffrn_radiation_wavelength 0.71073
_diffrn_reflns_av_R_equivalents 0.0198
_diffrn_reflns_av_sigmaI/netI 0.0248
_diffrn_reflns_limit_h_max 17
_diffrn_reflns_limit_h_min -17
_diffrn_reflns_limit_k_max 18
_diffrn_reflns_limit_k_min -18
_diffrn_reflns_limit_l_max 19
_diffrn_reflns_limit_l_min -19
_diffrn_reflns_number 31059
_diffrn_reflns_theta_full 27.50
_diffrn_reflns_theta_max 28.89
_diffrn_reflns_theta_min 2.09
_diffrn_standards_decay_% 'no decay'
_exptl_absorpt_coefficient_mu 1.628
_exptl_absorpt_correction_T_max 0.8041
_exptl_absorpt_correction_T_min 0.6165
_exptl_absorpt_correction_type multi-scan
_exptl_absorpt_process_details
; 
 SADABS: Area-Detector Absorption Correction. (1996)  Bruker-AXS 
 within SAINT+ package, v. 6.01.                    
;
_exptl_crystal_colour orange
_exptl_crystal_density_diffrn 1.766
_exptl_crystal_density_method 'not measured'
_exptl_crystal_description 'irregular block'
_exptl_crystal_F_000 1312
_exptl_crystal_size_max 0.33
_exptl_crystal_size_mid 0.27
_exptl_crystal_size_min 0.14
_refine_diff_density_max 1.098
_refine_diff_density_min -0.409
_refine_diff_density_rms 0.078
_refine_ls_abs_structure_details 'Flack H D (1983), Acta Cryst. A39, 876-881'
_refine_ls_abs_structure_Flack -0.013(11)
_refine_ls_extinction_method none
_refine_ls_goodness_of_fit_ref 1.033
_refine_ls_hydrogen_treatment mixed
_refine_ls_matrix_type full
_refine_ls_number_parameters 757
_refine_ls_number_reflns 11776
_refine_ls_number_restraints 9
_refine_ls_restrained_S_all 1.058
_refine_ls_R_factor_all 0.0269
_refine_ls_R_factor_gt 0.0250
_refine_ls_shift/su_max 0.018
_refine_ls_shift/su_mean 0.001
_refine_ls_structure_factor_coef Fsqd
_refine_ls_weighting_details 'calc w=1/[\s^2^(Fo^2^)+(0.0341P)^2^+1.1760P] where P=(Fo^2^+2Fc^2^)/3'
_refine_ls_weighting_scheme calc
_refine_ls_wR_factor_gt 0.0612
_refine_ls_wR_factor_ref 0.0621
_reflns_number_gt 11288
_reflns_number_total 11776
_reflns_threshold_expression >2sigma(I)
_cod_data_source_file om200944y_si_001.cif
_cod_data_source_block compound_2
_cod_original_sg_symbol_H-M P21
_cod_database_code 4065540

loop_
_symmetry_equiv_pos_as_xyz
'x, y, z'
'-x, y+1/2, -z'

loop_
_atom_site_label
_atom_site_type_symbol
_atom_site_fract_x
_atom_site_fract_y
_atom_site_fract_z
_atom_site_U_iso_or_equiv
_atom_site_adp_type
_atom_site_occupancy
_atom_site_symmetry_multiplicity
_atom_site_calc_flag
_atom_site_refinement_flags
Ru1 Ru 0.654883(14) 0.496062(19) 0.741315(13) 0.02063(5) Uani 1 1 d .
P1 P 0.78496(7) 0.38244(7) 0.80535(6) 0.02481(17) Uani 1 1 d .
P2 P 0.77995(7) 0.61121(7) 0.81335(6) 0.02520(18) Uani 1 1 d .
O1 O 0.74282(15) 0.4909(2) 0.62881(13) 0.0260(4) Uani 1 1 d D
H1 H 0.737(4) 0.539(3) 0.595(3) 0.058(9) Uiso 1 1 d D
H2 H 0.731(4) 0.440(4) 0.589(4) 0.058(9) Uiso 1 1 d .
O3 O 0.7035(2) 0.3499(2) 0.4883(2) 0.0429(7) Uani 1 1 d .
H3 H 0.698(3) 0.359(3) 0.427(3) 0.034(10) Uiso 1 1 d .
H4 H 0.730(4) 0.296(5) 0.486(4) 0.077(19) Uiso 1 1 d .
C1 C 0.5093(2) 0.4861(3) 0.62479(19) 0.0285(6) Uani 1 1 d .
C2 C 0.5109(3) 0.5819(3) 0.6666(2) 0.0281(7) Uani 1 1 d .
C3 C 0.5166(3) 0.5896(3) 0.7660(3) 0.0270(7) Uani 1 1 d .
C4 C 0.52309(19) 0.5026(3) 0.82318(18) 0.0265(6) Uani 1 1 d .
C5 C 0.5219(3) 0.4075(3) 0.7804(3) 0.0268(7) Uani 1 1 d .
C6 C 0.5139(3) 0.4000(3) 0.6793(3) 0.0272(7) Uani 1 1 d .
C7 C 0.4990(3) 0.4813(3) 0.5178(2) 0.0403(8) Uani 1 1 d .
H7A H 0.5138 0.4139 0.4991 0.061 Uiso 1 1 calc R
H7B H 0.5485 0.5273 0.4980 0.061 Uiso 1 1 calc R
H7C H 0.4280 0.4996 0.4873 0.061 Uiso 1 1 calc R
C8 C 0.4927(3) 0.6708(3) 0.6020(3) 0.0401(9) Uani 1 1 d .
H8A H 0.5442 0.6716 0.5608 0.060 Uiso 1 1 calc R
H8B H 0.4994 0.7313 0.6404 0.060 Uiso 1 1 calc R
H8C H 0.4226 0.6674 0.5630 0.060 Uiso 1 1 calc R
C9 C 0.5068(3) 0.6892(3) 0.8107(3) 0.0362(8) Uani 1 1 d .
H9A H 0.5453 0.7386 0.7813 0.054 Uiso 1 1 calc R
H9B H 0.5354 0.6857 0.8789 0.054 Uiso 1 1 calc R
H9C H 0.4332 0.7081 0.8008 0.054 Uiso 1 1 calc R
C10 C 0.5130(3) 0.5134(3) 0.9261(2) 0.0383(8) Uani 1 1 d .
H10A H 0.5636 0.5621 0.9575 0.057 Uiso 1 1 calc R
H10B H 0.5265 0.4494 0.9583 0.057 Uiso 1 1 calc R
H10C H 0.4425 0.5354 0.9292 0.057 Uiso 1 1 calc R
C11 C 0.5162(3) 0.3152(3) 0.8376(3) 0.0383(9) Uani 1 1 d .
H11A H 0.5511 0.3266 0.9036 0.057 Uiso 1 1 calc R
H11B H 0.5507 0.2607 0.8109 0.057 Uiso 1 1 calc R
H11C H 0.4432 0.2980 0.8358 0.057 Uiso 1 1 calc R
C12 C 0.5022(3) 0.3012(3) 0.6288(3) 0.0421(9) Uani 1 1 d .
H12A H 0.5049 0.2480 0.6756 0.063 Uiso 1 1 calc R
H12B H 0.5589 0.2926 0.5939 0.063 Uiso 1 1 calc R
H12C H 0.4353 0.2990 0.5843 0.063 Uiso 1 1 calc R
C13 C 0.7830(2) 0.3241(3) 0.9195(2) 0.0313(7) Uani 1 1 d .
C14 C 0.7419(3) 0.3777(3) 0.9872(3) 0.0420(9) Uani 1 1 d .
H14 H 0.7119 0.4409 0.9711 0.050 Uiso 1 1 calc R
C15 C 0.7444(4) 0.3396(4) 1.0779(3) 0.0627(14) Uani 1 1 d .
H15 H 0.7189 0.3775 1.1243 0.075 Uiso 1 1 calc R
C16 C 0.7845(4) 0.2462(4) 1.0992(3) 0.0623(14) Uani 1 1 d .
H16 H 0.7835 0.2184 1.1598 0.075 Uiso 1 1 calc R
C17 C 0.8262(3) 0.1924(4) 1.0333(3) 0.0495(10) Uani 1 1 d .
H17 H 0.8546 0.1286 1.0492 0.059 Uiso 1 1 calc R
C18 C 0.8266(3) 0.2317(3) 0.9438(3) 0.0379(8) Uani 1 1 d .
H18 H 0.8566 0.1954 0.8993 0.045 Uiso 1 1 calc R
C19 C 0.8004(3) 0.2798(3) 0.7272(2) 0.0296(7) Uani 1 1 d .
C20 C 0.7370(3) 0.1963(3) 0.7253(3) 0.0345(7) Uani 1 1 d .
H20 H 0.6875 0.1934 0.7656 0.041 Uiso 1 1 calc R
C21 C 0.7455(3) 0.1181(3) 0.6655(3) 0.0424(8) Uani 1 1 d .
H21 H 0.7021 0.0617 0.6651 0.051 Uiso 1 1 calc R
C22 C 0.8170(3) 0.1214(3) 0.6060(3) 0.0444(9) Uani 1 1 d .
H22 H 0.8221 0.0678 0.5644 0.053 Uiso 1 1 calc R
C23 C 0.8809(3) 0.2027(3) 0.6073(3) 0.0430(9) Uani 1 1 d .
H23 H 0.9303 0.2047 0.5669 0.052 Uiso 1 1 calc R
C24 C 0.8733(3) 0.2820(3) 0.6678(2) 0.0345(7) Uani 1 1 d .
H24 H 0.9178 0.3376 0.6686 0.041 Uiso 1 1 calc R
C25 C 0.8231(3) 0.6890(2) 0.7252(2) 0.0273(7) Uani 1 1 d .
C26 C 0.9242(3) 0.6894(3) 0.7095(3) 0.0374(8) Uani 1 1 d .
H26 H 0.9742 0.6459 0.7448 0.045 Uiso 1 1 calc R
C27 C 0.9534(3) 0.7522(3) 0.6431(3) 0.0439(9) Uani 1 1 d .
H27 H 1.0228 0.7509 0.6324 0.053 Uiso 1 1 calc R
C28 C 0.8817(3) 0.8170(3) 0.5923(3) 0.0400(9) Uani 1 1 d .
H28 H 0.9022 0.8609 0.5477 0.048 Uiso 1 1 calc R
C29 C 0.7801(3) 0.8178(3) 0.6064(3) 0.0406(8) Uani 1 1 d .
H29 H 0.7308 0.8622 0.5716 0.049 Uiso 1 1 calc R
C30 C 0.7509(3) 0.7536(3) 0.6716(2) 0.0350(7) Uani 1 1 d .
H30 H 0.6808 0.7532 0.6801 0.042 Uiso 1 1 calc R
C31 C 0.7562(3) 0.6994(3) 0.9041(3) 0.0363(8) Uani 1 1 d .
C32 C 0.7486(3) 0.8002(3) 0.8876(3) 0.0448(9) Uani 1 1 d .
H32 H 0.7552 0.8258 0.8274 0.054 Uiso 1 1 calc R
C33 C 0.7312(3) 0.8644(4) 0.9591(3) 0.0549(12) Uani 1 1 d .
H33 H 0.7254 0.9334 0.9467 0.066 Uiso 1 1 calc R
C34 C 0.7224(3) 0.8304(4) 1.0451(3) 0.0608(14) Uani 1 1 d .
H34 H 0.7107 0.8749 1.0933 0.073 Uiso 1 1 calc R
C35 C 0.7307(3) 0.7294(4) 1.0630(3) 0.0580(13) Uani 1 1 d .
H35 H 0.7249 0.7047 1.1237 0.070 Uiso 1 1 calc R
C36 C 0.7472(3) 0.6650(4) 0.9929(3) 0.0502(11) Uani 1 1 d .
H36 H 0.7524 0.5961 1.0058 0.060 Uiso 1 1 calc R
C37 C 0.8963(2) 0.5444(3) 0.8744(2) 0.0324(7) Uani 1 1 d .
H37A H 0.9584 0.5868 0.8766 0.039 Uiso 1 1 calc R
H37B H 0.8894 0.5301 0.9405 0.039 Uiso 1 1 calc R
C38 C 0.9111(2) 0.4488(3) 0.8245(2) 0.0286(7) Uani 1 1 d .
H38 H 0.9260 0.4659 0.7606 0.034 Uiso 1 1 calc R
C39 C 1.0037(2) 0.3888(3) 0.8776(3) 0.0384(8) Uani 1 1 d .
H39A H 1.0678 0.4271 0.8812 0.058 Uiso 1 1 calc R
H39B H 1.0093 0.3268 0.8436 0.058 Uiso 1 1 calc R
H39C H 0.9932 0.3741 0.9419 0.058 Uiso 1 1 calc R
O2 O 0.7238(3) 0.6225(2) 0.4931(2) 0.0519(8) Uani 1 1 d .
C40 C 0.7803(3) 0.6229(3) 0.4359(3) 0.0454(9) Uani 1 1 d .
C41 C 0.7764(4) 0.6952(4) 0.3573(3) 0.0596(12) Uani 1 1 d .
H41A H 0.7447 0.6639 0.2971 0.089 Uiso 1 1 calc R
H41B H 0.8472 0.7167 0.3544 0.089 Uiso 1 1 calc R
H41C H 0.7348 0.7525 0.3687 0.089 Uiso 1 1 calc R
C42 C 0.8719(4) 0.5450(4) 0.4450(4) 0.0687(14) Uani 1 1 d .
H42A H 0.8826 0.5138 0.5078 0.103 Uiso 1 1 calc R
H42B H 0.9359 0.5786 0.4371 0.103 Uiso 1 1 calc R
H42C H 0.8538 0.4943 0.3958 0.103 Uiso 1 1 calc R
C43 C 0.0010(5) 0.4850(5) 0.2152(4) 0.115(3) Uani 1 1 d D
Cl1A Cl -0.0747(3) 0.5921(2) 0.1770(2) 0.0590(7) Uani 0.538(3) 1 d PD
Cl1B Cl 0.0809(3) 0.4529(3) 0.14665(19) 0.0884(12) Uani 0.538(3) 1 d PD
Cl2A Cl -0.1128(5) 0.4758(7) 0.2211(5) 0.118(3) Uani 0.295(3) 1 d PD
Cl2B Cl 0.0553(4) 0.5164(4) 0.1175(3) 0.0727(15) Uani 0.295(3) 1 d PD
Cl3A Cl -0.0139(9) 0.3867(7) 0.1442(7) 0.090(4) Uani 0.167(3) 1 d PD
Cl3B Cl -0.0225(11) 0.5977(7) 0.1669(10) 0.081(4) Uani 0.167(3) 1 d PD
Sb1 Sb 0.524806(17) 0.488283(17) 0.224969(14) 0.03296(6) Uani 1 1 d .
F1A F 0.5140(11) 0.3963(8) 0.1272(8) 0.025(3) Uani 0.50 1 d P
F2A F 0.550(2) 0.5795(17) 0.3318(19) 0.059(5) Uani 0.50 1 d P
F3A F 0.6311(14) 0.5552(14) 0.1671(12) 0.0386(19) Uani 0.50 1 d P
F4A F 0.4258(13) 0.4183(12) 0.2786(9) 0.038(3) Uani 0.50 1 d P
F5A F 0.6276(17) 0.4126(18) 0.3004(17) 0.051(5) Uani 0.50 1 d P
F6A F 0.4212(15) 0.5694(14) 0.1554(14) 0.069(5) Uani 0.50 1 d P
F1B F 0.5123(15) 0.3978(13) 0.1247(12) 0.055(5) Uani 0.50 1 d P
F2B F 0.528(2) 0.5786(14) 0.3173(19) 0.054(5) Uani 0.50 1 d P
F3B F 0.6178(18) 0.5592(19) 0.1825(15) 0.067(5) Uani 0.50 1 d P
F4B F 0.4332(15) 0.4151(14) 0.2811(12) 0.060(5) Uani 0.50 1 d P
F5B F 0.6376(19) 0.4098(17) 0.2954(18) 0.054(5) Uani 0.50 1 d P
F6B F 0.4162(12) 0.5623(11) 0.1540(11) 0.053(5) Uani 0.50 1 d P
Sb2 Sb 0.808601(13) 0.008214(16) 0.327586(12) 0.02704(5) Uani 1 1 d .
F7A F 0.7470(10) 0.1261(13) 0.3367(10) 0.088(4) Uani 0.50 1 d P
F8A F 0.8796(12) -0.1112(12) 0.3200(9) 0.103(5) Uani 0.50 1 d P
F9A F 0.8699(15) 0.0536(9) 0.2233(16) 0.031(2) Uani 0.50 1 d P
F10A F 0.741(2) -0.043(4) 0.420(2) 0.042(5) Uani 0.50 1 d P
F11A F 0.9183(10) 0.0501(11) 0.4214(10) 0.103(6) Uani 0.50 1 d P
F12A F 0.7050(9) -0.0367(10) 0.2349(10) 0.075(5) Uani 0.50 1 d P
F7B F 0.7161(7) 0.1155(9) 0.3028(8) 0.056(3) Uani 0.50 1 d P
F8B F 0.9045(7) -0.0919(10) 0.3564(7) 0.051(2) Uani 0.50 1 d P
F9B F 0.8779(17) 0.0531(14) 0.2372(17) 0.054(5) Uani 0.50 1 d P
F10B F 0.743(2) -0.031(4) 0.427(2) 0.043(6) Uani 0.50 1 d P
F11B F 0.8953(9) 0.0910(7) 0.4104(8) 0.056(3) Uani 0.50 1 d P
F12B F 0.7143(13) -0.0743(10) 0.2462(12) 0.061(3) Uani 0.50 1 d P

loop_
_atom_site_aniso_label
_atom_site_aniso_U_11
_atom_site_aniso_U_22
_atom_site_aniso_U_33
_atom_site_aniso_U_23
_atom_site_aniso_U_13
_atom_site_aniso_U_12
Ru1 0.01652(9) 0.03022(12) 0.01478(8) 0.00247(10) 0.00206(6) 0.00095(10)
P1 0.0187(4) 0.0356(4) 0.0203(4) 0.0078(3) 0.0041(3) 0.0028(3)
P2 0.0199(4) 0.0362(5) 0.0184(4) -0.0016(3) 0.0008(3) -0.0001(3)
O1 0.0255(9) 0.0334(11) 0.0196(9) 0.0051(10) 0.0055(7) -0.0028(10)
O3 0.0463(17) 0.0470(17) 0.0317(15) -0.0022(12) -0.0019(12) 0.0016(13)
C1 0.0159(11) 0.0473(18) 0.0206(12) -0.0019(14) -0.0007(9) 0.0028(13)
C2 0.0182(16) 0.0434(19) 0.0217(16) 0.0057(13) 0.0015(12) 0.0045(13)
C3 0.0172(15) 0.0347(17) 0.0292(17) 0.0014(13) 0.0044(13) 0.0029(12)
C4 0.0171(10) 0.0410(17) 0.0219(11) -0.0009(15) 0.0053(9) 0.0020(14)
C5 0.0157(15) 0.0367(17) 0.0280(17) 0.0072(13) 0.0046(12) 0.0010(12)
C6 0.0161(15) 0.0348(17) 0.0308(17) -0.0039(13) 0.0045(12) -0.0037(12)
C7 0.0290(14) 0.067(3) 0.0227(13) -0.0024(16) -0.0017(11) 0.0027(17)
C8 0.0325(19) 0.052(2) 0.0337(19) 0.0163(16) -0.0001(15) 0.0056(16)
C9 0.0256(17) 0.0403(19) 0.041(2) -0.0055(15) 0.0034(15) 0.0034(14)
C10 0.0372(15) 0.056(2) 0.0238(13) 0.0030(16) 0.0116(12) 0.0001(17)
C11 0.0294(18) 0.0393(19) 0.050(2) 0.0140(16) 0.0161(16) 0.0013(14)
C12 0.0288(18) 0.047(2) 0.049(2) -0.0128(18) 0.0022(16) -0.0044(15)
C13 0.0194(15) 0.048(2) 0.0259(16) 0.0152(14) 0.0036(12) 0.0021(13)
C14 0.035(2) 0.067(3) 0.0268(18) 0.0176(17) 0.0127(15) 0.0159(18)
C15 0.055(3) 0.103(4) 0.036(2) 0.028(2) 0.025(2) 0.031(3)
C16 0.048(2) 0.102(4) 0.042(2) 0.042(2) 0.0220(19) 0.029(2)
C17 0.040(2) 0.063(3) 0.046(2) 0.029(2) 0.0096(17) 0.0125(18)
C18 0.0300(17) 0.052(2) 0.0320(18) 0.0132(15) 0.0073(14) 0.0058(15)
C19 0.0244(16) 0.0366(17) 0.0276(16) 0.0066(13) 0.0041(13) 0.0084(13)
C20 0.0258(16) 0.0430(19) 0.0349(18) 0.0014(14) 0.0060(13) -0.0009(14)
C21 0.0383(19) 0.044(2) 0.043(2) -0.0011(16) 0.0034(16) 0.0008(16)
C22 0.047(2) 0.046(2) 0.040(2) -0.0061(17) 0.0070(17) 0.0100(18)
C23 0.041(2) 0.054(2) 0.037(2) 0.0063(17) 0.0153(17) 0.0133(18)
C24 0.0300(17) 0.0414(19) 0.0336(17) 0.0080(14) 0.0098(14) 0.0069(14)
C25 0.0283(16) 0.0288(16) 0.0238(15) -0.0032(12) 0.0025(12) -0.0010(12)
C26 0.0314(18) 0.0347(18) 0.048(2) 0.0081(15) 0.0130(16) 0.0052(13)
C27 0.039(2) 0.039(2) 0.058(2) 0.0059(18) 0.0198(18) -0.0033(15)
C28 0.052(2) 0.0316(18) 0.038(2) 0.0023(14) 0.0109(17) -0.0088(16)
C29 0.042(2) 0.041(2) 0.0341(18) 0.0052(15) -0.0033(15) 0.0017(16)
C30 0.0288(17) 0.043(2) 0.0313(18) 0.0008(14) 0.0018(14) 0.0002(14)
C31 0.0179(15) 0.060(2) 0.0291(18) -0.0184(16) 0.0004(13) -0.0041(14)
C32 0.0357(19) 0.061(3) 0.0349(19) -0.0172(17) -0.0009(15) 0.0100(17)
C33 0.036(2) 0.071(3) 0.053(3) -0.031(2) -0.0025(18) 0.0047(19)
C34 0.035(2) 0.095(4) 0.055(3) -0.049(3) 0.0148(19) -0.018(2)
C35 0.042(2) 0.100(4) 0.035(2) -0.026(2) 0.0166(18) -0.024(2)
C36 0.041(2) 0.074(3) 0.037(2) -0.017(2) 0.0121(18) -0.019(2)
C37 0.0228(15) 0.0485(19) 0.0234(15) 0.0033(13) -0.0018(12) -0.0033(13)
C38 0.0143(13) 0.0444(18) 0.0257(15) 0.0090(13) 0.0006(11) 0.0003(12)
C39 0.0200(15) 0.052(2) 0.0398(19) 0.0167(16) -0.0027(13) 0.0054(14)
O2 0.0575(19) 0.0556(18) 0.0424(17) 0.0008(14) 0.0094(14) -0.0057(14)
C40 0.058(2) 0.052(2) 0.0297(18) -0.0011(16) 0.0154(17) -0.0179(19)
C41 0.071(3) 0.071(3) 0.035(2) -0.001(2) 0.006(2) -0.003(2)
C42 0.060(3) 0.055(3) 0.098(4) 0.012(3) 0.032(3) -0.008(2)
C43 0.142(6) 0.098(5) 0.083(4) 0.026(4) -0.034(4) -0.009(6)
Cl1A 0.0566(16) 0.0558(14) 0.0618(14) 0.0030(11) 0.0040(14) 0.0195(13)
Cl1B 0.102(2) 0.113(3) 0.0520(14) -0.0050(15) 0.0198(14) 0.058(2)
Cl2A 0.093(4) 0.159(7) 0.113(4) -0.040(5) 0.049(3) 0.018(4)
Cl2B 0.097(3) 0.062(3) 0.054(2) 0.001(2) 0.001(2) -0.030(3)
Cl3A 0.076(6) 0.094(7) 0.094(7) 0.036(6) -0.001(5) 0.005(5)
Cl3B 0.075(8) 0.065(6) 0.093(8) 0.020(5) -0.009(7) -0.014(6)
Sb1 0.04510(11) 0.02984(11) 0.02459(9) -0.00007(9) 0.00836(8) -0.00171(10)
F1A 0.042(8) 0.020(5) 0.012(5) -0.006(4) 0.001(4) 0.001(4)
F2A 0.080(9) 0.063(6) 0.031(9) -0.018(4) 0.005(8) -0.019(5)
F3A 0.049(4) 0.046(4) 0.028(4) -0.002(3) 0.024(4) -0.021(3)
F4A 0.050(6) 0.047(7) 0.027(5) 0.004(4) 0.033(4) -0.004(5)
F5A 0.039(5) 0.074(9) 0.034(8) 0.010(6) -0.013(5) 0.019(5)
F6A 0.082(9) 0.058(7) 0.068(10) -0.006(6) 0.018(7) -0.007(6)
F1B 0.062(11) 0.067(9) 0.044(9) 0.003(7) 0.026(7) -0.001(8)
F2B 0.105(15) 0.030(4) 0.022(5) -0.015(3) -0.002(7) -0.010(5)
F3B 0.086(9) 0.076(7) 0.050(8) -0.004(5) 0.041(5) -0.035(6)
F4B 0.064(9) 0.051(9) 0.065(8) -0.018(6) 0.012(6) -0.013(6)
F5B 0.075(10) 0.053(8) 0.034(6) 0.001(5) 0.010(6) -0.003(6)
F6B 0.061(7) 0.050(6) 0.043(7) 0.013(5) -0.002(5) 0.042(6)
Sb2 0.01879(8) 0.04207(13) 0.02036(8) 0.00236(9) 0.00407(6) -0.00148(9)
F7A 0.118(11) 0.069(5) 0.090(9) 0.011(6) 0.053(7) 0.029(8)
F8A 0.148(12) 0.079(8) 0.111(11) 0.047(7) 0.093(9) 0.071(8)
F9A 0.028(4) 0.043(5) 0.023(6) 0.007(3) 0.008(3) 0.002(3)
F10A 0.035(7) 0.060(11) 0.039(10) 0.010(8) 0.023(6) -0.005(5)
F11A 0.030(4) 0.233(19) 0.040(4) -0.011(9) -0.008(3) -0.035(8)
F12A 0.032(3) 0.159(15) 0.037(4) -0.043(7) 0.011(3) -0.056(7)
F7B 0.033(3) 0.053(5) 0.094(8) 0.038(6) 0.039(4) 0.024(3)
F8B 0.033(3) 0.060(5) 0.066(6) 0.025(4) 0.023(3) 0.017(3)
F9B 0.034(5) 0.107(10) 0.023(6) 0.018(4) 0.011(4) -0.008(4)
F10B 0.051(8) 0.058(11) 0.022(4) 0.003(5) 0.012(4) -0.012(5)
F11B 0.056(7) 0.080(5) 0.035(5) -0.025(4) 0.020(5) -0.042(4)
F12B 0.072(6) 0.078(6) 0.038(4) -0.021(4) 0.021(3) -0.040(4)

loop_
_atom_type_symbol
_atom_type_description
_atom_type_scat_dispersion_real
_atom_type_scat_dispersion_imag
_atom_type_scat_source
C C 0.0033 0.0016 'International Tables Vol C Tables 4.2.6.8 and 6.1.1.4'
H H 0.0000 0.0000 'International Tables Vol C Tables 4.2.6.8 and 6.1.1.4'
O O 0.0106 0.0060 'International Tables Vol C Tables 4.2.6.8 and 6.1.1.4'
F F 0.0171 0.0103 'International Tables Vol C Tables 4.2.6.8 and 6.1.1.4'
P P 0.1023 0.0942 'International Tables Vol C Tables 4.2.6.8 and 6.1.1.4'
Ru Ru -1.2594 0.8363 'International Tables Vol C Tables 4.2.6.8 and 6.1.1.4'
Sb Sb -0.5866 1.5461 'International Tables Vol C Tables 4.2.6.8 and 6.1.1.4'
Cl Cl 0.1484 0.1585 'International Tables Vol C Tables 4.2.6.8 and 6.1.1.4'

loop_
_geom_angle_atom_site_label_1
_geom_angle_atom_site_label_2
_geom_angle_atom_site_label_3
_geom_angle
O1 Ru1 C4 163.30(8)
O1 Ru1 C5 135.48(12)
C4 Ru1 C5 36.56(13)
O1 Ru1 C1 86.62(9)
C4 Ru1 C1 76.74(9)
C5 Ru1 C1 65.06(12)
O1 Ru1 C6 101.41(11)
C4 Ru1 C6 65.59(12)
C5 Ru1 C6 36.70(13)
C1 Ru1 C6 35.57(13)
O1 Ru1 C3 133.28(11)
C4 Ru1 C3 36.46(12)
C5 Ru1 C3 65.57(11)
C1 Ru1 C3 64.73(12)
C6 Ru1 C3 76.78(13)
O1 Ru1 C2 100.12(11)
C4 Ru1 C2 65.43(12)
C5 Ru1 C2 77.44(12)
C1 Ru1 C2 36.29(13)
C6 Ru1 C2 65.05(11)
C3 Ru1 C2 36.01(13)
O1 Ru1 P1 79.60(6)
C4 Ru1 P1 112.96(8)
C5 Ru1 P1 95.24(9)
C1 Ru1 P1 133.50(10)
C6 Ru1 P1 104.50(9)
C3 Ru1 P1 146.79(9)
C2 Ru1 P1 169.38(10)
O1 Ru1 P2 85.59(7)
C4 Ru1 P2 106.36(9)
C5 Ru1 P2 138.03(9)
C1 Ru1 P2 140.66(10)
C6 Ru1 P2 170.78(9)
C3 Ru1 P2 94.06(9)
C2 Ru1 P2 108.06(10)
P1 Ru1 P2 82.53(3)
C19 P1 C13 104.25(17)
C19 P1 C38 104.94(16)
C13 P1 C38 104.10(15)
C19 P1 Ru1 114.65(11)
C13 P1 Ru1 120.03(12)
C38 P1 Ru1 107.46(11)
C25 P2 C31 103.66(17)
C25 P2 C37 105.93(16)
C31 P2 C37 102.69(16)
C25 P2 Ru1 111.20(11)
C31 P2 Ru1 122.87(12)
C37 P2 Ru1 109.07(12)
Ru1 O1 H1 115(4)
Ru1 O1 H2 117(3)
H1 O1 H2 105(4)
H3 O3 H4 92(5)
C6 C1 C2 121.7(2)
C6 C1 C7 121.2(3)
C2 C1 C7 117.1(3)
C6 C1 Ru1 72.52(18)
C2 C1 Ru1 72.33(17)
C7 C1 Ru1 130.0(2)
C3 C2 C1 118.9(3)
C3 C2 C8 122.0(3)
C1 C2 C8 118.6(3)
C3 C2 Ru1 71.88(19)
C1 C2 Ru1 71.38(17)
C8 C2 Ru1 135.1(3)
C2 C3 C4 120.2(3)
C2 C3 C9 120.1(3)
C4 C3 C9 119.5(3)
C2 C3 Ru1 72.1(2)
C4 C3 Ru1 70.90(17)
C9 C3 Ru1 133.9(2)
C5 C4 C3 120.1(2)
C5 C4 C10 120.8(3)
C3 C4 C10 118.3(3)
C5 C4 Ru1 71.78(17)
C3 C4 Ru1 72.64(17)
C10 C4 Ru1 136.60(19)
C4 C5 C6 119.4(3)
C4 C5 C11 120.7(3)
C6 C5 C11 119.5(3)
C4 C5 Ru1 71.66(17)
C6 C5 Ru1 72.40(19)
C11 C5 Ru1 133.9(2)
C1 C6 C5 119.6(3)
C1 C6 C12 118.5(3)
C5 C6 C12 121.7(3)
C1 C6 Ru1 71.90(18)
C5 C6 Ru1 70.90(19)
C12 C6 Ru1 133.3(3)
C1 C7 H7A 109.5
C1 C7 H7B 109.5
H7A C7 H7B 109.5
C1 C7 H7C 109.5
H7A C7 H7C 109.5
H7B C7 H7C 109.5
C2 C8 H8A 109.5
C2 C8 H8B 109.5
H8A C8 H8B 109.5
C2 C8 H8C 109.5
H8A C8 H8C 109.5
H8B C8 H8C 109.5
C3 C9 H9A 109.5
C3 C9 H9B 109.5
H9A C9 H9B 109.5
C3 C9 H9C 109.5
H9A C9 H9C 109.5
H9B C9 H9C 109.5
C4 C10 H10A 109.5
C4 C10 H10B 109.5
H10A C10 H10B 109.5
C4 C10 H10C 109.5
H10A C10 H10C 109.5
H10B C10 H10C 109.5
C5 C11 H11A 109.5
C5 C11 H11B 109.5
H11A C11 H11B 109.5
C5 C11 H11C 109.5
H11A C11 H11C 109.5
H11B C11 H11C 109.5
C6 C12 H12A 109.5
C6 C12 H12B 109.5
H12A C12 H12B 109.5
C6 C12 H12C 109.5
H12A C12 H12C 109.5
H12B C12 H12C 109.5
C18 C13 C14 119.0(3)
C18 C13 P1 122.6(3)
C14 C13 P1 118.2(3)
C15 C14 C13 120.9(4)
C15 C14 H14 119.5
C13 C14 H14 119.5
C16 C15 C14 119.0(4)
C16 C15 H15 120.5
C14 C15 H15 120.5
C15 C16 C17 120.8(4)
C15 C16 H16 119.6
C17 C16 H16 119.6
C16 C17 C18 120.1(4)
C16 C17 H17 120.0
C18 C17 H17 120.0
C13 C18 C17 120.1(4)
C13 C18 H18 120.0
C17 C18 H18 120.0
C24 C19 C20 118.5(3)
C24 C19 P1 122.0(3)
C20 C19 P1 119.4(3)
C21 C20 C19 120.8(3)
C21 C20 H20 119.6
C19 C20 H20 119.6
C20 C21 C22 120.3(4)
C20 C21 H21 119.8
C22 C21 H21 119.8
C23 C22 C21 119.8(4)
C23 C22 H22 120.1
C21 C22 H22 120.1
C22 C23 C24 120.4(4)
C22 C23 H23 119.8
C24 C23 H23 119.8
C23 C24 C19 120.2(4)
C23 C24 H24 119.9
C19 C24 H24 119.9
C26 C25 C30 118.3(3)
C26 C25 P2 123.4(3)
C30 C25 P2 118.3(3)
C25 C26 C27 120.9(3)
C25 C26 H26 119.5
C27 C26 H26 119.5
C28 C27 C26 120.0(4)
C28 C27 H27 120.0
C26 C27 H27 120.0
C29 C28 C27 120.1(4)
C29 C28 H28 119.9
C27 C28 H28 119.9
C30 C29 C28 119.5(3)
C30 C29 H29 120.2
C28 C29 H29 120.2
C29 C30 C25 121.1(3)
C29 C30 H30 119.5
C25 C30 H30 119.5
C36 C31 C32 118.2(4)
C36 C31 P2 119.4(3)
C32 C31 P2 122.3(3)
C31 C32 C33 120.2(4)
C31 C32 H32 119.9
C33 C32 H32 119.9
C34 C33 C32 121.2(5)
C34 C33 H33 119.4
C32 C33 H33 119.4
C33 C34 C35 119.2(4)
C33 C34 H34 120.4
C35 C34 H34 120.4
C36 C35 C34 120.3(5)
C36 C35 H35 119.9
C34 C35 H35 119.9
C35 C36 C31 120.8(5)
C35 C36 H36 119.6
C31 C36 H36 119.6
C38 C37 P2 111.4(2)
C38 C37 H37A 109.3
P2 C37 H37A 109.3
C38 C37 H37B 109.3
P2 C37 H37B 109.3
H37A C37 H37B 108.0
C37 C38 C39 112.3(3)
C37 C38 P1 107.0(2)
C39 C38 P1 114.5(2)
C37 C38 H38 107.6
C39 C38 H38 107.6
P1 C38 H38 107.6
C38 C39 H39A 109.5
C38 C39 H39B 109.5
H39A C39 H39B 109.5
C38 C39 H39C 109.5
H39A C39 H39C 109.5
H39B C39 H39C 109.5
O2 C40 C41 125.6(5)
O2 C40 C42 119.8(4)
C41 C40 C42 114.5(4)
C40 C41 H41A 109.5
C40 C41 H41B 109.5
H41A C41 H41B 109.5
C40 C41 H41C 109.5
H41A C41 H41C 109.5
H41B C41 H41C 109.5
C40 C42 H42A 109.5
C40 C42 H42B 109.5
H42A C42 H42B 109.5
C40 C42 H42C 109.5
H42A C42 H42C 109.5
H42B C42 H42C 109.5
Cl2A C43 Cl1B 140.0(5)
Cl2A C43 Cl3A 88.2(6)
Cl1B C43 Cl3A 55.2(5)
Cl2A C43 Cl3B 89.6(7)
Cl1B C43 Cl3B 94.6(7)
Cl3A C43 Cl3B 118.8(6)
Cl2A C43 Cl2B 128.6(5)
Cl3A C43 Cl2B 73.7(5)
Cl3B C43 Cl2B 61.2(7)
Cl2A C43 Cl1A 65.7(4)
Cl1B C43 Cl1A 114.5(4)
Cl3A C43 Cl1A 117.9(5)
Cl2B C43 Cl1A 81.0(3)
F3B Sb1 F2B 87.9(12)
F3B Sb1 F4B 174.7(10)
F2B Sb1 F4B 88.2(11)
F3B Sb1 F1A 93.5(9)
F2B Sb1 F1A 177.1(11)
F4B Sb1 F1A 90.5(7)
F3B Sb1 F5A 91.7(12)
F2B Sb1 F5A 91.8(12)
F4B Sb1 F5A 84.8(11)
F1A Sb1 F5A 90.7(9)
F3B Sb1 F6B 91.4(10)
F2B Sb1 F6B 87.0(10)
F4B Sb1 F6B 92.0(9)
F1A Sb1 F6B 90.5(7)
F5A Sb1 F6B 176.6(11)
F3B Sb1 F1B 93.1(9)
F2B Sb1 F1B 176.1(11)
F4B Sb1 F1B 91.0(8)
F1A Sb1 F1B 1.3(9)
F5A Sb1 F1B 91.9(10)
F6B Sb1 F1B 89.3(8)
F3B Sb1 F6A 88.5(11)
F2B Sb1 F6A 84.7(11)
F4B Sb1 F6A 94.7(10)
F1A Sb1 F6A 92.8(7)
F5A Sb1 F6A 176.5(11)
F6B Sb1 F6A 3.6(12)
F1B Sb1 F6A 91.5(9)
F3B Sb1 F4A 175.7(8)
F2B Sb1 F4A 87.8(10)
F4B Sb1 F4A 3.1(12)
F1A Sb1 F4A 90.8(6)
F5A Sb1 F4A 87.9(10)
F6B Sb1 F4A 88.9(8)
F1B Sb1 F4A 91.2(7)
F6A Sb1 F4A 91.5(8)
F3B Sb1 F5B 88.3(12)
F2B Sb1 F5B 94.5(12)
F4B Sb1 F5B 88.5(11)
F1A Sb1 F5B 88.1(9)
F5A Sb1 F5B 4.5(18)
F6B Sb1 F5B 178.5(10)
F1B Sb1 F5B 89.3(10)
F6A Sb1 F5B 176.8(10)
F4A Sb1 F5B 91.6(10)
F3B Sb1 F2A 84.5(12)
F2B Sb1 F2A 8.5(18)
F4B Sb1 F2A 91.1(10)
F1A Sb1 F2A 174.3(10)
F5A Sb1 F2A 84.1(12)
F6B Sb1 F2A 94.9(10)
F1B Sb1 F2A 175.3(11)
F6A Sb1 F2A 92.5(11)
F4A Sb1 F2A 91.2(10)
F5B Sb1 F2A 86.6(12)
F3B Sb1 F3A 6.7(13)
F2B Sb1 F3A 94.5(11)
F4B Sb1 F3A 174.6(8)
F1A Sb1 F3A 86.9(7)
F5A Sb1 F3A 90.4(10)
F6B Sb1 F3A 92.9(8)
F1B Sb1 F3A 86.6(8)
F6A Sb1 F3A 90.3(9)
F4A Sb1 F3A 177.2(7)
F5B Sb1 F3A 86.7(10)
F2A Sb1 F3A 91.0(11)
F7A Sb2 F12A 93.9(6)
F7A Sb2 F9B 92.8(7)
F12A Sb2 F9B 89.7(9)
F7A Sb2 F8B 158.5(5)
F12A Sb2 F8B 107.5(6)
F9B Sb2 F8B 89.6(7)
F7A Sb2 F11B 69.3(5)
F12A Sb2 F11B 162.3(6)
F9B Sb2 F11B 85.8(8)
F8B Sb2 F11B 89.6(5)
F7A Sb2 F11A 88.4(6)
F12A Sb2 F11A 177.6(7)
F9B Sb2 F11A 89.5(9)
F8B Sb2 F11A 70.3(6)
F11B Sb2 F11A 19.7(6)
F7A Sb2 F10A 89.9(16)
F12A Sb2 F10A 90.4(13)
F9B Sb2 F10A 177.3(16)
F8B Sb2 F10A 87.8(13)
F11B Sb2 F10A 94.9(14)
F11A Sb2 F10A 90.3(13)
F7A Sb2 F8A 177.0(7)
F12A Sb2 F8A 88.7(7)
F9B Sb2 F8A 85.7(7)
F8B Sb2 F8A 19.1(5)
F11B Sb2 F8A 107.9(6)
F11A Sb2 F8A 89.0(6)
F10A Sb2 F8A 91.6(15)
F7A Sb2 F7B 18.2(6)
F12A Sb2 F7B 75.9(6)
F9B Sb2 F7B 90.0(7)
F8B Sb2 F7B 176.6(5)
F11B Sb2 F7B 87.0(5)
F11A Sb2 F7B 106.4(6)
F10A Sb2 F7B 92.7(13)
F8A Sb2 F7B 164.0(6)
F7A Sb2 F10B 85.2(16)
F12A Sb2 F10B 94.5(13)
F9B Sb2 F10B 175.4(16)
F8B Sb2 F10B 90.9(13)
F11B Sb2 F10B 89.6(14)
F11A Sb2 F10B 86.3(13)
F10A Sb2 F10B 6(3)
F8A Sb2 F10B 96.2(16)
F7B Sb2 F10B 89.3(14)
F7A Sb2 F12B 108.6(7)
F12A Sb2 F12B 16.6(8)
F9B Sb2 F12B 96.5(9)
F8B Sb2 F12B 92.3(6)
F11B Sb2 F12B 177.0(7)
F11A Sb2 F12B 161.6(7)
F10A Sb2 F12B 82.9(15)
F8A Sb2 F12B 74.2(7)
F7B Sb2 F12B 91.1(6)
F10B Sb2 F12B 88.0(15)
F7A Sb2 F9A 92.0(6)
F12A Sb2 F9A 84.4(8)
F9B Sb2 F9A 5.5(14)
F8B Sb2 F9A 92.3(6)
F11B Sb2 F9A 90.6(7)
F11A Sb2 F9A 94.9(8)
F10A Sb2 F9A 174.5(15)
F8A Sb2 F9A 86.8(6)
F7B Sb2 F9A 87.6(5)
F10B Sb2 F9A 176.8(14)
F12B Sb2 F9A 91.6(8)
F7B F7A Sb2 88(3)
F8B F8A Sb2 77(2)
F11B F11A Sb2 79.8(19)
F12B F12A Sb2 90(3)
F7A F7B Sb2 73(2)
F8A F8B Sb2 84(2)
F11A F11B Sb2 80.5(19)
F12A F12B Sb2 73(3)

loop_
_geom_bond_atom_site_label_1
_geom_bond_atom_site_label_2
_geom_bond_distance
Ru1 O1 2.1585(19)
Ru1 C4 2.270(2)
Ru1 C5 2.272(3)
Ru1 C1 2.284(2)
Ru1 C6 2.292(3)
Ru1 C3 2.293(3)
Ru1 C2 2.296(3)
Ru1 P1 2.3457(9)
Ru1 P2 2.3497(9)
P1 C19 1.820(4)
P1 C13 1.823(3)
P1 C38 1.853(3)
P2 C25 1.818(4)
P2 C31 1.837(4)
P2 C37 1.841(3)
O1 H1 0.80(2)
O1 H2 0.89(5)
O3 H3 0.87(4)
O3 H4 0.81(6)
C1 C6 1.398(5)
C1 C2 1.426(5)
C1 C7 1.516(4)
C2 C3 1.419(5)
C2 C8 1.508(5)
C3 C4 1.428(5)
C3 C9 1.508(5)
C4 C5 1.425(5)
C4 C10 1.516(4)
C5 C6 1.437(5)
C5 C11 1.504(5)
C6 C12 1.514(5)
C7 H7A 0.9800
C7 H7B 0.9800
C7 H7C 0.9800
C8 H8A 0.9800
C8 H8B 0.9800
C8 H8C 0.9800
C9 H9A 0.9800
C9 H9B 0.9800
C9 H9C 0.9800
C10 H10A 0.9800
C10 H10B 0.9800
C10 H10C 0.9800
C11 H11A 0.9800
C11 H11B 0.9800
C11 H11C 0.9800
C12 H12A 0.9800
C12 H12B 0.9800
C12 H12C 0.9800
C13 C18 1.389(5)
C13 C14 1.401(5)
C14 C15 1.395(5)
C14 H14 0.9500
C15 C16 1.379(7)
C15 H15 0.9500
C16 C17 1.388(7)
C16 H16 0.9500
C17 C18 1.390(5)
C17 H17 0.9500
C18 H18 0.9500
C19 C24 1.398(5)
C19 C20 1.400(5)
C20 C21 1.380(5)
C20 H20 0.9500
C21 C22 1.385(6)
C21 H21 0.9500
C22 C23 1.379(6)
C22 H22 0.9500
C23 C24 1.395(6)
C23 H23 0.9500
C24 H24 0.9500
C25 C26 1.385(5)
C25 C30 1.402(5)
C26 C27 1.385(5)
C26 H26 0.9500
C27 C28 1.384(6)
C27 H27 0.9500
C28 C29 1.384(6)
C28 H28 0.9500
C29 C30 1.384(5)
C29 H29 0.9500
C30 H30 0.9500
C31 C36 1.383(6)
C31 C32 1.384(6)
C32 C33 1.396(5)
C32 H32 0.9500
C33 C34 1.344(7)
C33 H33 0.9500
C34 C35 1.390(8)
C34 H34 0.9500
C35 C36 1.379(6)
C35 H35 0.9500
C36 H36 0.9500
C37 C38 1.509(5)
C37 H37A 0.9900
C37 H37B 0.9900
C38 C39 1.534(4)
C38 H38 1.0000
C39 H39A 0.9800
C39 H39B 0.9800
C39 H39C 0.9800
O2 C40 1.206(5)
C40 C41 1.486(6)
C40 C42 1.582(7)
C41 H41A 0.9800
C41 H41B 0.9800
C41 H41C 0.9800
C42 H42A 0.9800
C42 H42B 0.9800
C42 H42C 0.9800
C43 Cl2A 1.514(7)
C43 Cl1B 1.628(6)
C43 Cl3A 1.664(9)
C43 Cl3B 1.678(8)
C43 Cl2B 1.744(6)
C43 Cl1A 1.781(6)
Cl1B Cl3B 2.430(14)
Sb1 F3B 1.75(2)
Sb1 F2B 1.80(2)
Sb1 F4B 1.856(15)
Sb1 F1A 1.860(10)
Sb1 F5A 1.863(16)
Sb1 F6B 1.872(8)
Sb1 F1B 1.872(16)
Sb1 F6A 1.875(15)
Sb1 F4A 1.886(11)
Sb1 F5B 1.94(2)
Sb1 F2A 1.95(2)
Sb1 F3A 1.974(18)
Sb2 F7A 1.803(16)
Sb2 F12A 1.812(11)
Sb2 F9B 1.82(2)
Sb2 F8B 1.838(12)
Sb2 F11B 1.853(9)
Sb2 F11A 1.857(13)
Sb2 F10A 1.87(3)
Sb2 F8A 1.877(14)
Sb2 F7B 1.879(11)
Sb2 F10B 1.88(3)
Sb2 F12B 1.891(14)
Sb2 F9A 1.930(19)
F7A F7B 0.59(2)
F8A F8B 0.618(18)
F11A F11B 0.635(19)
F12A F12B 0.54(3)

loop_
_geom_torsion_atom_site_label_1
_geom_torsion_atom_site_label_2
_geom_torsion_atom_site_label_3
_geom_torsion_atom_site_label_4
_geom_torsion
O1 Ru1 P1 C19 -52.06(14)
C4 Ru1 P1 C19 116.42(15)
C5 Ru1 P1 C19 83.27(16)
C1 Ru1 P1 C19 23.06(17)
C6 Ru1 P1 C19 47.16(16)
C3 Ru1 P1 C19 135.1(2)
C2 Ru1 P1 C19 37.4(5)
P2 Ru1 P1 C19 -138.92(13)
O1 Ru1 P1 C13 -177.37(16)
C4 Ru1 P1 C13 -8.89(17)
C5 Ru1 P1 C13 -42.04(17)
C1 Ru1 P1 C13 -102.25(18)
C6 Ru1 P1 C13 -78.15(17)
C3 Ru1 P1 C13 9.8(2)
C2 Ru1 P1 C13 -87.9(5)
P2 Ru1 P1 C13 95.77(15)
O1 Ru1 P1 C38 64.15(13)
C4 Ru1 P1 C38 -127.36(15)
C5 Ru1 P1 C38 -160.52(15)
C1 Ru1 P1 C38 139.27(15)
C6 Ru1 P1 C38 163.38(15)
C3 Ru1 P1 C38 -108.7(2)
C2 Ru1 P1 C38 153.7(5)
P2 Ru1 P1 C38 -22.70(12)
O1 Ru1 P2 C25 35.48(13)
C4 Ru1 P2 C25 -132.64(14)
C5 Ru1 P2 C25 -154.92(17)
C1 Ru1 P2 C25 -43.72(17)
C3 Ru1 P2 C25 -97.67(15)
C2 Ru1 P2 C25 -63.75(15)
P1 Ru1 P2 C25 115.55(12)
O1 Ru1 P2 C31 159.00(17)
C4 Ru1 P2 C31 -9.11(18)
C5 Ru1 P2 C31 -31.4(2)
C1 Ru1 P2 C31 79.8(2)
C3 Ru1 P2 C31 25.86(18)
C2 Ru1 P2 C31 59.78(18)
P1 Ru1 P2 C31 -120.93(16)
O1 Ru1 P2 C37 -80.99(13)
C4 Ru1 P2 C37 110.90(15)
C5 Ru1 P2 C37 88.62(17)
C1 Ru1 P2 C37 -160.18(16)
C3 Ru1 P2 C37 145.86(15)
C2 Ru1 P2 C37 179.79(15)
P1 Ru1 P2 C37 -0.92(12)
O1 Ru1 C1 C6 115.0(2)
C4 Ru1 C1 C6 -66.4(2)
C5 Ru1 C1 C6 -29.57(19)
C3 Ru1 C1 C6 -103.0(2)
C2 Ru1 C1 C6 -132.7(2)
P1 Ru1 C1 C6 42.8(2)
P2 Ru1 C1 C6 -166.13(16)
O1 Ru1 C1 C2 -112.2(2)
C4 Ru1 C1 C2 66.4(2)
C5 Ru1 C1 C2 103.2(2)
C6 Ru1 C1 C2 132.7(2)
C3 Ru1 C1 C2 29.73(19)
P1 Ru1 C1 C2 175.57(16)
P2 Ru1 C1 C2 -33.4(2)
O1 Ru1 C1 C7 -1.3(4)
C4 Ru1 C1 C7 177.3(4)
C5 Ru1 C1 C7 -145.9(4)
C6 Ru1 C1 C7 -116.4(4)
C3 Ru1 C1 C7 140.6(4)
C2 Ru1 C1 C7 110.9(4)
P1 Ru1 C1 C7 -73.5(4)
P2 Ru1 C1 C7 77.5(4)
C6 C1 C2 C3 -0.5(4)
C7 C1 C2 C3 177.7(3)
Ru1 C1 C2 C3 -55.9(3)
C6 C1 C2 C8 -172.7(3)
C7 C1 C2 C8 5.4(4)
Ru1 C1 C2 C8 131.9(3)
C6 C1 C2 Ru1 55.4(2)
C7 C1 C2 Ru1 -126.4(2)
O1 Ru1 C2 C3 -159.8(2)
C4 Ru1 C2 C3 29.0(2)
C5 Ru1 C2 C3 65.5(2)
C1 Ru1 C2 C3 130.3(3)
C6 Ru1 C2 C3 102.2(2)
P1 Ru1 C2 C3 112.6(5)
P2 Ru1 C2 C3 -71.2(2)
O1 Ru1 C2 C1 69.85(19)
C4 Ru1 C2 C1 -101.3(2)
C5 Ru1 C2 C1 -64.8(2)
C6 Ru1 C2 C1 -28.11(17)
C3 Ru1 C2 C1 -130.3(3)
P1 Ru1 C2 C1 -17.7(6)
P2 Ru1 C2 C1 158.48(16)
O1 Ru1 C2 C8 -42.3(4)
C4 Ru1 C2 C8 146.5(4)
C5 Ru1 C2 C8 -176.9(4)
C1 Ru1 C2 C8 -112.2(4)
C6 Ru1 C2 C8 -140.3(4)
C3 Ru1 C2 C8 117.5(5)
P1 Ru1 C2 C8 -129.9(5)
P2 Ru1 C2 C8 46.3(4)
C1 C2 C3 C4 1.5(5)
C8 C2 C3 C4 173.5(3)
Ru1 C2 C3 C4 -54.1(3)
C1 C2 C3 C9 -173.4(3)
C8 C2 C3 C9 -1.5(5)
Ru1 C2 C3 C9 130.9(3)
C1 C2 C3 Ru1 55.6(3)
C8 C2 C3 Ru1 -132.4(3)
O1 Ru1 C3 C2 27.8(3)
C4 Ru1 C3 C2 -132.2(3)
C5 Ru1 C3 C2 -102.6(2)
C1 Ru1 C3 C2 -29.9(2)
C6 Ru1 C3 C2 -65.5(2)
P1 Ru1 C3 C2 -161.91(17)
P2 Ru1 C3 C2 115.5(2)
O1 Ru1 C3 C4 159.96(16)
C5 Ru1 C3 C4 29.57(17)
C1 Ru1 C3 C4 102.2(2)
C6 Ru1 C3 C4 66.64(19)
C2 Ru1 C3 C4 132.2(3)
P1 Ru1 C3 C4 -29.7(3)
P2 Ru1 C3 C4 -112.28(17)
O1 Ru1 C3 C9 -87.1(4)
C4 Ru1 C3 C9 113.0(4)
C5 Ru1 C3 C9 142.5(4)
C1 Ru1 C3 C9 -144.8(4)
C6 Ru1 C3 C9 179.6(4)
C2 Ru1 C3 C9 -114.8(4)
P1 Ru1 C3 C9 83.3(4)
P2 Ru1 C3 C9 0.7(4)
C2 C3 C4 C5 -1.2(4)
C9 C3 C4 C5 173.7(3)
Ru1 C3 C4 C5 -55.9(2)
C2 C3 C4 C10 -171.2(3)
C9 C3 C4 C10 3.8(4)
Ru1 C3 C4 C10 134.1(2)
C2 C3 C4 Ru1 54.7(3)
C9 C3 C4 Ru1 -130.3(3)
O1 Ru1 C4 C5 70.8(5)
C1 Ru1 C4 C5 65.82(19)
C6 Ru1 C4 C5 29.99(19)
C3 Ru1 C4 C5 131.0(2)
C2 Ru1 C4 C5 102.4(2)
P1 Ru1 C4 C5 -66.11(17)
P2 Ru1 C4 C5 -154.81(16)
O1 Ru1 C4 C3 -60.2(5)
C5 Ru1 C4 C3 -131.0(2)
C1 Ru1 C4 C3 -65.2(2)
C6 Ru1 C4 C3 -101.1(2)
C2 Ru1 C4 C3 -28.63(19)
P1 Ru1 C4 C3 162.85(17)
P2 Ru1 C4 C3 74.15(18)
O1 Ru1 C4 C10 -173.4(4)
C5 Ru1 C4 C10 115.8(5)
C1 Ru1 C4 C10 -178.3(4)
C6 Ru1 C4 C10 145.8(4)
C3 Ru1 C4 C10 -113.1(5)
C2 Ru1 C4 C10 -141.7(4)
P1 Ru1 C4 C10 49.7(4)
P2 Ru1 C4 C10 -39.0(4)
C3 C4 C5 C6 -0.1(4)
C10 C4 C5 C6 169.6(3)
Ru1 C4 C5 C6 -56.5(3)
C3 C4 C5 C11 -172.9(3)
C10 C4 C5 C11 -3.2(4)
Ru1 C4 C5 C11 130.8(3)
C3 C4 C5 Ru1 56.3(2)
C10 C4 C5 Ru1 -134.0(2)
O1 Ru1 C5 C4 -157.23(15)
C1 Ru1 C5 C4 -101.7(2)
C6 Ru1 C5 C4 -130.4(3)
C3 Ru1 C5 C4 -29.49(16)
C2 Ru1 C5 C4 -65.49(18)
P1 Ru1 C5 C4 122.29(16)
P2 Ru1 C5 C4 37.6(2)
O1 Ru1 C5 C6 -26.8(3)
C4 Ru1 C5 C6 130.4(3)
C1 Ru1 C5 C6 28.71(19)
C3 Ru1 C5 C6 100.9(2)
C2 Ru1 C5 C6 64.9(2)
P1 Ru1 C5 C6 -107.32(19)
P2 Ru1 C5 C6 168.03(16)
O1 Ru1 C5 C11 87.4(4)
C4 Ru1 C5 C11 -115.4(4)
C1 Ru1 C5 C11 143.0(4)
C6 Ru1 C5 C11 114.3(4)
C3 Ru1 C5 C11 -144.8(4)
C2 Ru1 C5 C11 179.2(4)
P1 Ru1 C5 C11 6.9(4)
P2 Ru1 C5 C11 -77.7(4)
C2 C1 C6 C5 -0.9(4)
C7 C1 C6 C5 -178.9(3)
Ru1 C1 C6 C5 54.4(3)
C2 C1 C6 C12 174.6(3)
C7 C1 C6 C12 -3.4(4)
Ru1 C1 C6 C12 -130.0(3)
C2 C1 C6 Ru1 -55.3(2)
C7 C1 C6 Ru1 126.6(3)
C4 C5 C6 C1 1.2(5)
C11 C5 C6 C1 174.0(3)
Ru1 C5 C6 C1 -54.9(3)
C4 C5 C6 C12 -174.2(3)
C11 C5 C6 C12 -1.4(5)
Ru1 C5 C6 C12 129.7(3)
C4 C5 C6 Ru1 56.1(3)
C11 C5 C6 Ru1 -131.1(3)
O1 Ru1 C6 C1 -67.3(2)
C4 Ru1 C6 C1 101.6(2)
C5 Ru1 C6 C1 131.5(3)
C3 Ru1 C6 C1 64.8(2)
C2 Ru1 C6 C1 28.65(17)
P1 Ru1 C6 C1 -149.39(17)
O1 Ru1 C6 C5 161.16(19)
C4 Ru1 C6 C5 -29.88(19)
C1 Ru1 C6 C5 -131.5(3)
C3 Ru1 C6 C5 -66.7(2)
C2 Ru1 C6 C5 -102.9(2)
P1 Ru1 C6 C5 79.09(19)
O1 Ru1 C6 C12 45.2(4)
C4 Ru1 C6 C12 -145.9(4)
C5 Ru1 C6 C12 -116.0(5)
C1 Ru1 C6 C12 112.5(4)
C3 Ru1 C6 C12 177.3(4)
C2 Ru1 C6 C12 141.1(4)
P1 Ru1 C6 C12 -36.9(4)
C19 P1 C13 C18 22.8(3)
C38 P1 C13 C18 -86.9(3)
Ru1 P1 C13 C18 152.9(3)
C19 P1 C13 C14 -161.4(3)
C38 P1 C13 C14 88.9(3)
Ru1 P1 C13 C14 -31.3(3)
C18 C13 C14 C15 0.1(6)
P1 C13 C14 C15 -175.8(4)
C13 C14 C15 C16 -2.5(8)
C14 C15 C16 C17 3.0(8)
C15 C16 C17 C18 -1.0(8)
C14 C13 C18 C17 1.9(6)
P1 C13 C18 C17 177.6(3)
C16 C17 C18 C13 -1.4(6)
C13 P1 C19 C24 -132.6(3)
C38 P1 C19 C24 -23.5(3)
Ru1 P1 C19 C24 94.2(3)
C13 P1 C19 C20 48.1(3)
C38 P1 C19 C20 157.2(3)
Ru1 P1 C19 C20 -85.1(3)
C24 C19 C20 C21 -0.5(5)
P1 C19 C20 C21 178.8(3)
C19 C20 C21 C22 -0.3(6)
C20 C21 C22 C23 0.8(6)
C21 C22 C23 C24 -0.5(6)
C22 C23 C24 C19 -0.3(6)
C20 C19 C24 C23 0.8(5)
P1 C19 C24 C23 -178.5(3)
C31 P2 C25 C26 110.3(3)
C37 P2 C25 C26 2.6(3)
Ru1 P2 C25 C26 -115.8(3)
C31 P2 C25 C30 -68.3(3)
C37 P2 C25 C30 -176.0(3)
Ru1 P2 C25 C30 65.6(3)
C30 C25 C26 C27 0.4(5)
P2 C25 C26 C27 -178.2(3)
C25 C26 C27 C28 1.0(6)
C26 C27 C28 C29 -1.2(6)
C27 C28 C29 C30 0.0(6)
C28 C29 C30 C25 1.5(6)
C26 C25 C30 C29 -1.6(5)
P2 C25 C30 C29 177.1(3)
C25 P2 C31 C36 -164.0(3)
C37 P2 C31 C36 -53.9(3)
Ru1 P2 C31 C36 69.1(3)
C25 P2 C31 C32 14.8(3)
C37 P2 C31 C32 125.0(3)
Ru1 P2 C31 C32 -112.0(3)
C36 C31 C32 C33 -0.7(6)
P2 C31 C32 C33 -179.5(3)
C31 C32 C33 C34 0.6(6)
C32 C33 C34 C35 -0.1(6)
C33 C34 C35 C36 -0.3(7)
C34 C35 C36 C31 0.2(7)
C32 C31 C36 C35 0.2(6)
P2 C31 C36 C35 179.1(3)
C25 P2 C37 C38 -88.7(2)
C31 P2 C37 C38 162.9(2)
Ru1 P2 C37 C38 31.1(2)
P2 C37 C38 C39 -176.4(2)
P2 C37 C38 P1 -50.0(2)
C19 P1 C38 C37 170.2(2)
C13 P1 C38 C37 -80.6(2)
Ru1 P1 C38 C37 47.7(2)
C19 P1 C38 C39 -64.7(3)
C13 P1 C38 C39 44.5(3)
Ru1 P1 C38 C39 172.8(2)
Cl2A C43 Cl1B Cl3B 94.9(9)
Cl3A C43 Cl1B Cl3B 122.2(6)
Cl2B C43 Cl1B Cl3B 7.1(6)
Cl1A C43 Cl1B Cl3B 14.1(5)
Cl2A C43 Cl3B Cl1B -140.2(5)
Cl3A C43 Cl3B Cl1B -52.5(6)
Cl2B C43 Cl3B Cl1B -4.5(4)
Cl1A C43 Cl3B Cl1B -147.0(12)
F12A Sb2 F7A F7B -8(2)
F9B Sb2 F7A F7B 81(2)
F8B Sb2 F7A F7B 177.4(15)
F11B Sb2 F7A F7B 166(3)
F11A Sb2 F7A F7B 171(2)
F10A Sb2 F7A F7B -99(3)
F9B Sb2 F8A F8B 101(2)
F11B Sb2 F8A F8B 17(2)
F11A Sb2 F8A F8B 12(2)
F10A Sb2 F8A F8B -79(3)
F7B Sb2 F8A F8B 175.9(14)
F10B Sb2 F8A F8B -75(3)
F9A Sb2 F8A F8B 107(2)
F7A Sb2 F11A F11B -14(2)
F9B Sb2 F11A F11B 79(3)
F8B Sb2 F11A F11B 169(3)
F10A Sb2 F11A F11B -104(3)
F8A Sb2 F11A F11B 165(2)
F7B Sb2 F11A F11B -11(3)
F10B Sb2 F11A F11B -99(3)
F12B Sb2 F11A F11B -172(2)
F9A Sb2 F11A F11B 78(2)
F7A Sb2 F12A F12B -153(3)
F9B Sb2 F12A F12B 114(3)
F8B Sb2 F12A F12B 25(4)
F11B Sb2 F12A F12B -170(2)
F10A Sb2 F12A F12B -63(4)
F8A Sb2 F12A F12B 29(3)
F7B Sb2 F12A F12B -156(4)
F10B Sb2 F12A F12B -67(4)
F9A Sb2 F12A F12B 116(3)
F12A Sb2 F7B F7A 171(2)
F9B Sb2 F7B F7A -99(2)
F11B Sb2 F7B F7A -13(2)
F11A Sb2 F7B F7A -9(3)
F10A Sb2 F7B F7A 82(3)
F8A Sb2 F7B F7A -173(2)
F10B Sb2 F7B F7A 77(3)
F12B Sb2 F7B F7A 165(2)
F9A Sb2 F7B F7A -104(2)
F7A Sb2 F8B F8A -175(2)
F12A Sb2 F8B F8A 12(2)
F9B Sb2 F8B F8A -78(2)
F11B Sb2 F8B F8A -164(2)
F11A Sb2 F8B F8A -168(3)
F10A Sb2 F8B F8A 101(3)
F10B Sb2 F8B F8A 107(3)
F12B Sb2 F8B F8A 19(2)
F9A Sb2 F8B F8A -73(2)
F7A Sb2 F11B F11A 165(3)
F12A Sb2 F11B F11A -176(2)
F9B Sb2 F11B F11A -100(3)
F8B Sb2 F11B F11A -11(2)
F10A Sb2 F11B F11A 77(3)
F8A Sb2 F11B F11A -16(3)
F7B Sb2 F11B F11A 169(2)
F10B Sb2 F11B F11A 80(3)
F9A Sb2 F11B F11A -103(2)
F7A Sb2 F12B F12A 29(4)
F9B Sb2 F12B F12A -66(3)
F8B Sb2 F12B F12A -156(3)
F11A Sb2 F12B F12A -175(2)
F10A Sb2 F12B F12A 116(4)
F8A Sb2 F12B F12A -150(4)
F7B Sb2 F12B F12A 24(3)
F10B Sb2 F12B F12A 113(4)
F9A Sb2 F12B F12A -64(3)
